data_4516237
loop_
_publ_author_name
'Dos Santos, Paloma Lays'
'Chen, Dongyang'
'Rajamalli, Pachaiyappan'
'Matulaitis, Tomas'
'Cordes, David B.'
'Slawin, Alexandra M. Z.'
'Jacquemin, Denis'
'Zysman-Colman, Eli'
'Samuel, Ifor D. W.'

_publ_section_title
;
 The use of Pyrimidine and Pyrazine Bridges as a Design Strategy to
 Improve the Performance of Thermally Activated Delayed Fluorescence
 Organic Light Emitting Diodes.
;
_journal_name_full 'ACS applied materials &amp; interfaces'
_journal_paper_doi 10.1021/acsami.9b16952
_journal_year 2019
_chemical_formula_moiety 'C50 H54 N4 O2 S, C7 H8'
_chemical_formula_sum 'C57 H62 N4 O2 S'
_chemical_formula_weight 867.20
_space_group_crystal_system orthorhombic
_space_group_IT_number 62
_space_group_name_Hall '-P 2ac 2n'
_space_group_name_H-M_alt 'P n m a'
_atom_sites_solution_hydrogens geom
_atom_sites_solution_primary direct
_atom_sites_solution_secondary difmap
_audit_creation_date 2019-08-13
_audit_creation_method 'by CrystalStructure 4.3'
_cell_angle_alpha 90.0000
_cell_angle_beta 90.0000
_cell_angle_gamma 90.0000
_cell_formula_units_Z 4
_cell_length_a 10.7041(2)
_cell_length_b 36.1378(7)
_cell_length_c 11.9160(2)
_cell_measurement_reflns_used 8351
_cell_measurement_temperature 125
_cell_measurement_theta_max 74.05
_cell_measurement_theta_min 3.90
_cell_volume 4609.38(15)
_computing_cell_refinement 'CrysAlisPro 1.171.39.8d (Rigaku OD, 2015)'
_computing_data_collection 'CrysAlisPro 1.171.39.8d (Rigaku OD, 2015)'
_computing_data_reduction 'CrysAlisPro 1.171.39.8d (Rigaku OD, 2015)'
_computing_molecular_graphics 'CrystalStructure 4.3'
_computing_publication_material 'CrystalStructure 4.3 (Rigaku, 2018)'
_computing_structure_refinement 'SHELXL Version 2018/3 (Sheldrick, 2008)'
_computing_structure_solution 'Superflip (Palatinus, et al., 2007)'
_diffrn_ambient_temperature 125
_diffrn_detector_area_resol_mean 5.811
_diffrn_measured_fraction_theta_full 1.000
_diffrn_measured_fraction_theta_max 0.986
_diffrn_measurement_device_type 'Rigaku XtaLAB P200'
_diffrn_measurement_method \w
_diffrn_radiation_type 'Cu K\a'
_diffrn_radiation_wavelength 1.54184
_diffrn_reflns_av_R_equivalents 0.1231
_diffrn_reflns_av_unetI/netI 0.0630
_diffrn_reflns_Laue_measured_fraction_full 1.000
_diffrn_reflns_Laue_measured_fraction_max 0.986
_diffrn_reflns_limit_h_max 13
_diffrn_reflns_limit_h_min -13
_diffrn_reflns_limit_k_max 45
_diffrn_reflns_limit_k_min -44
_diffrn_reflns_limit_l_max 14
_diffrn_reflns_limit_l_min -14
_diffrn_reflns_number 51083
_diffrn_reflns_point_group_measured_fraction_full 1.000
_diffrn_reflns_point_group_measured_fraction_max 0.986
_diffrn_reflns_theta_full 67.684
_diffrn_reflns_theta_max 75.548
_diffrn_reflns_theta_min 3.906
_diffrn_standards_number 0
_exptl_absorpt_coefficient_mu 0.993
_exptl_absorpt_correction_T_max 0.980
_exptl_absorpt_correction_T_min 0.689
_exptl_absorpt_correction_type multi-scan
_exptl_absorpt_process_details
;
CrysAlisPro 1.171.39.8d (Rigaku Oxford Diffraction, 2015)
Empirical absorption correction using spherical harmonics,
 implemented in SCALE3 ABSPACK scaling algorithm.
;
_exptl_crystal_colour colourless
_exptl_crystal_density_diffrn 1.250
_exptl_crystal_density_method 'not measured'
_exptl_crystal_description needle
_exptl_crystal_F_000 1856.00
_exptl_crystal_size_max 0.150
_exptl_crystal_size_mid 0.020
_exptl_crystal_size_min 0.020
_refine_diff_density_max 0.41
_refine_diff_density_min -0.71
_refine_ls_extinction_method none
_refine_ls_goodness_of_fit_ref 1.079
_refine_ls_hydrogen_treatment constr
_refine_ls_number_parameters 353
_refine_ls_number_reflns 4792
_refine_ls_number_restraints 176
_refine_ls_R_factor_all 0.0882
_refine_ls_R_factor_gt 0.0615
_refine_ls_shift/su_max 0.000
_refine_ls_structure_factor_coef Fsqd
_refine_ls_weighting_details 'w = 1/[\s^2^(Fo^2^)+(0.0904P)^2^+2.2940P] where P=(Fo^2^+2Fc^2^)/3'
_refine_ls_weighting_scheme calc
_refine_ls_wR_factor_gt 0.1584
_refine_ls_wR_factor_ref 0.1752
_reflns_Friedel_coverage 0.000
_reflns_number_gt 3503
_reflns_number_total 4792
_reflns_threshold_expression F^2^>2.0\s(F^2^)
_cod_data_source_file am9b16952_si_002.cif
_cod_data_source_block pDTCz-3DPyS
_cod_database_code 4516237

loop_
_space_group_symop_id
_space_group_symop_operation_xyz
1 +X,+Y,+Z
2 1/2+X,1/2-Y,1/2-Z
3 -X,1/2+Y,-Z
4 1/2-X,-Y,1/2+Z
5 -X,-Y,-Z
6 -1/2-X,-1/2+Y,-1/2+Z
7 +X,-1/2-Y,+Z
8 -1/2+X,+Y,-1/2-Z

loop_
_atom_site_label
_atom_site_type_symbol
_atom_site_fract_x
_atom_site_fract_y
_atom_site_fract_z
_atom_site_U_iso_or_equiv
_atom_site_adp_type
_atom_site_occupancy
_atom_site_site_symmetry_order
_atom_site_calc_flag
_atom_site_refinement_flags_posn
_atom_site_refinement_flags_adp
_atom_site_refinement_flags_occupancy
_atom_site_disorder_assembly
_atom_site_disorder_group
S1 S 0.59463(8) 0.750000 0.63586(8) 0.0316(2) Uani 1 2 d S T P . .
O1 O 0.5955(3) 0.750000 0.5156(2) 0.0412(7) Uani 1 2 d S T P . .
O2 O 0.4781(2) 0.750000 0.6960(2) 0.0406(7) Uani 1 2 d S T P . .
N1 N 0.86439(19) 0.67388(5) 0.64857(16) 0.0273(4) Uani 1 1 d . . . . .
N7 N 0.94437(18) 0.63665(5) 0.79071(16) 0.0251(4) Uani 1 1 d . . . . .
C2 C 0.7813(2) 0.69910(6) 0.6143(2) 0.0292(5) Uani 1 1 d . . . . .
H2 H 0.788547 0.708617 0.540301 0.035 Uiso 1 1 calc R U . . .
C3 C 0.6852(2) 0.71204(6) 0.6816(2) 0.0278(5) Uani 1 1 d . . . . .
C4 C 0.6668(2) 0.69634(7) 0.7861(2) 0.0290(5) Uani 1 1 d . . . . .
H4 H 0.598744 0.703803 0.832095 0.035 Uiso 1 1 calc R U . . .
C5 C 0.7496(2) 0.66958(6) 0.8221(2) 0.0264(5) Uani 1 1 d . . . . .
H5 H 0.738545 0.657562 0.892291 0.032 Uiso 1 1 calc R U . . .
C6 C 0.8501(2) 0.66066(6) 0.75246(19) 0.0241(5) Uani 1 1 d . . . . .
C8 C 1.0107(2) 0.61054(6) 0.7264(2) 0.0256(5) Uani 1 1 d . . . . .
C9 C 0.9976(2) 0.60036(7) 0.6144(2) 0.0298(5) Uani 1 1 d . . . . .
H9 H 0.936219 0.611473 0.567702 0.036 Uiso 1 1 calc R U . . .
C10 C 1.0774(2) 0.57338(7) 0.5738(2) 0.0315(5) Uani 1 1 d . . . . .
H10 H 1.068722 0.565937 0.497750 0.038 Uiso 1 1 calc R U . . .
C11 C 1.1710(2) 0.55632(6) 0.6391(2) 0.0291(5) Uani 1 1 d . . . . .
C12 C 1.1814(2) 0.56698(6) 0.7502(2) 0.0283(5) Uani 1 1 d . . . . .
H12 H 1.242952 0.555893 0.796699 0.034 Uiso 1 1 calc R U . . .
C13 C 1.1017(2) 0.59402(6) 0.79453(19) 0.0255(5) Uani 1 1 d . . . . .
C14 C 1.0941(2) 0.61122(6) 0.90356(19) 0.0249(5) Uani 1 1 d . . . . .
C15 C 1.1660(2) 0.60771(7) 1.0011(2) 0.0282(5) Uani 1 1 d . . . . .
H15 H 1.227976 0.588962 1.005635 0.034 Uiso 1 1 calc R U . . .
C16 C 1.1474(2) 0.63138(7) 1.0910(2) 0.0309(5) Uani 1 1 d . . . . .
C17 C 1.0526(2) 0.65830(7) 1.0811(2) 0.0306(5) Uani 1 1 d . . . . .
H17 H 1.040408 0.675014 1.141666 0.037 Uiso 1 1 calc R U . . .
C18 C 0.9764(2) 0.66163(7) 0.98799(19) 0.0272(5) Uani 1 1 d . . . . .
H18 H 0.911913 0.679670 0.985039 0.033 Uiso 1 1 calc R U . . .
C19 C 0.9975(2) 0.63758(6) 0.89862(19) 0.0243(5) Uani 1 1 d . . . . .
C20 C 1.2571(2) 0.52753(7) 0.5858(2) 0.0356(6) Uani 1 1 d . . . . .
C21 C 1.3319(3) 0.54567(9) 0.4905(3) 0.0545(8) Uani 1 1 d . . . . .
H21A H 1.382955 0.565806 0.521060 0.065 Uiso 1 1 calc R U . . .
H21B H 1.274159 0.555618 0.434280 0.065 Uiso 1 1 calc R U . . .
H21C H 1.386277 0.527171 0.455494 0.065 Uiso 1 1 calc R U . . .
C22 C 1.3485(3) 0.51064(9) 0.6705(3) 0.0490(8) Uani 1 1 d . . . . .
H22A H 1.301546 0.498823 0.731328 0.059 Uiso 1 1 calc R U . . .
H22B H 1.401807 0.530165 0.701492 0.059 Uiso 1 1 calc R U . . .
H22C H 1.400552 0.492120 0.632770 0.059 Uiso 1 1 calc R U . . .
C23 C 1.1785(3) 0.49600(8) 0.5364(3) 0.0449(7) Uani 1 1 d . . . . .
H23A H 1.121675 0.505965 0.479384 0.054 Uiso 1 1 calc R U . . .
H23B H 1.129733 0.484279 0.596256 0.054 Uiso 1 1 calc R U . . .
H23C H 1.233737 0.477609 0.501921 0.054 Uiso 1 1 calc R U . . .
C24 C 1.2335(3) 0.63157(8) 1.1935(2) 0.0391(6) Uani 1 1 d . . . . .
C25 C 1.3185(3) 0.59828(10) 1.1988(2) 0.0488(8) Uani 1 1 d . . . . .
H25A H 1.268004 0.575669 1.201317 0.059 Uiso 1 1 calc R U . . .
H25B H 1.370492 0.599757 1.266312 0.059 Uiso 1 1 calc R U . . .
H25C H 1.372112 0.597805 1.132149 0.059 Uiso 1 1 calc R U . . .
C26 C 1.3179(3) 0.66603(11) 1.1834(3) 0.0599(9) Uani 1 1 d . . . . .
H26A H 1.368801 0.664121 1.115263 0.072 Uiso 1 1 calc R U . . .
H26B H 1.372751 0.667536 1.249117 0.072 Uiso 1 1 calc R U . . .
H26C H 1.265897 0.688299 1.179415 0.072 Uiso 1 1 calc R U . . .
C27 C 1.1600(3) 0.63433(12) 1.3024(2) 0.0584(9) Uani 1 1 d . . . . .
H27A H 1.217951 0.634607 1.365998 0.070 Uiso 1 1 calc R U . . .
H27B H 1.103946 0.612998 1.308951 0.070 Uiso 1 1 calc R U . . .
H27C H 1.110661 0.657183 1.302275 0.070 Uiso 1 1 calc R U . . .
C31 C 0.7279(12) 0.750000 0.1527(10) 0.096(4) Uani 0.548(11) 2 d DS TU P A 1
C32 C 0.6703(17) 0.750000 0.0503(12) 0.102(4) Uani 0.548(11) 2 d DS TU P A 1
H32 H 0.722378 0.750000 -0.014238 0.122 Uiso 0.548(11) 2 calc R U P A 1
C33 C 0.5388(15) 0.750000 0.0323(11) 0.098(4) Uani 0.548(11) 2 d DS TU P A 1
H33 H 0.506813 0.750000 -0.042096 0.117 Uiso 0.548(11) 2 calc R U P A 1
C34 C 0.4592(17) 0.750000 0.1205(9) 0.101(4) Uani 0.548(11) 2 d DS TU P A 1
H34 H 0.371416 0.750000 0.108812 0.121 Uiso 0.548(11) 2 calc R U P A 1
C35 C 0.5107(17) 0.750000 0.2344(10) 0.096(4) Uani 0.548(11) 2 d DS TU P A 1
H35 H 0.457088 0.750000 0.297978 0.115 Uiso 0.548(11) 2 calc R U P A 1
C36 C 0.641(2) 0.750000 0.2476(19) 0.191(9) Uani 0.548(11) 2 d DS TU P A 1
H36 H 0.674283 0.750000 0.321439 0.230 Uiso 0.548(11) 2 calc R U P A 1
C37 C 0.8713(11) 0.750000 0.1692(11) 0.083(4) Uani 0.548(11) 2 d DS TU P A 1
H37A H 0.890629 0.750000 0.249579 0.124 Uiso 0.548(11) 2 calc R U P A 1
H37B H 0.907098 0.727858 0.134215 0.124 Uiso 0.274(6) 1 calc R U P A 1
H37C H 0.907098 0.772142 0.134215 0.124 Uiso 0.274(6) 1 calc R U P A 1
C31A C 0.569(2) 0.750000 0.152(3) 0.227(13) Uani 0.452(11) 2 d DS TU P A 2
C32A C 0.614(3) 0.750000 0.045(2) 0.228(13) Uani 0.452(11) 2 d DS TU P A 2
H32A H 0.556143 0.750000 -0.015958 0.274 Uiso 0.452(11) 2 calc R U P A 2
C33A C 0.742(3) 0.750000 0.0206(17) 0.180(10) Uani 0.452(11) 2 d DS TU P A 2
H33A H 0.770495 0.750000 -0.054956 0.216 Uiso 0.452(11) 2 calc R U P A 2
C34A C 0.827(2) 0.750000 0.1069(16) 0.134(7) Uani 0.452(11) 2 d DS TU P A 2
H34A H 0.913777 0.750000 0.092279 0.161 Uiso 0.452(11) 2 calc R U P A 2
C35A C 0.782(2) 0.750000 0.2178(15) 0.194(11) Uani 0.452(11) 2 d DS TU P A 2
H35A H 0.839849 0.750000 0.277901 0.232 Uiso 0.452(11) 2 calc R U P A 2
C36A C 0.653(2) 0.750000 0.2427(18) 0.118(6) Uani 0.452(11) 2 d DS TU P A 2
H36A H 0.624390 0.750000 0.318082 0.141 Uiso 0.452(11) 2 calc R U P A 2
C37A C 0.429(2) 0.750000 0.172(4) 0.278(16) Uani 0.452(11) 2 d DS TU P A 2
H37D H 0.412485 0.750000 0.253033 0.417 Uiso 0.452(11) 2 calc R U P A 2
H37E H 0.392013 0.772142 0.138188 0.417 Uiso 0.226(6) 1 calc R U P A 2
H37F H 0.392012 0.727858 0.138188 0.417 Uiso 0.226(6) 1 calc R U P A 2

loop_
_atom_site_aniso_label
_atom_site_aniso_U_11
_atom_site_aniso_U_22
_atom_site_aniso_U_33
_atom_site_aniso_U_23
_atom_site_aniso_U_13
_atom_site_aniso_U_12
S1 0.0272(4) 0.0197(4) 0.0480(5) 0.000 -0.0129(4) 0.000
O1 0.0528(16) 0.0220(12) 0.0489(16) 0.000 -0.0229(13) 0.000
O2 0.0208(12) 0.0273(13) 0.0738(19) 0.000 -0.0083(12) 0.000
N1 0.0286(10) 0.0205(9) 0.0330(10) -0.0008(8) -0.0036(8) 0.0015(8)
N7 0.0232(10) 0.0218(9) 0.0304(10) -0.0007(8) -0.0029(8) 0.0023(7)
C2 0.0317(13) 0.0224(11) 0.0334(12) -0.0003(9) -0.0067(10) -0.0012(9)
C3 0.0239(11) 0.0214(11) 0.0381(13) -0.0017(9) -0.0077(10) -0.0012(9)
C4 0.0231(12) 0.0249(12) 0.0389(13) -0.0017(10) -0.0007(10) -0.0006(9)
C5 0.0225(11) 0.0236(11) 0.0331(12) 0.0031(9) -0.0021(9) -0.0025(9)
C6 0.0224(11) 0.0184(10) 0.0315(11) -0.0003(9) -0.0052(9) -0.0015(9)
C8 0.0242(11) 0.0200(11) 0.0326(12) -0.0006(9) -0.0022(9) -0.0014(9)
C9 0.0289(12) 0.0266(12) 0.0338(12) -0.0029(10) -0.0055(10) 0.0012(10)
C10 0.0314(13) 0.0276(12) 0.0356(13) -0.0052(10) -0.0016(10) 0.0003(10)
C11 0.0251(12) 0.0235(11) 0.0387(13) -0.0034(10) 0.0015(10) -0.0004(9)
C12 0.0229(11) 0.0225(11) 0.0395(13) 0.0032(10) -0.0002(10) -0.0003(9)
C13 0.0237(11) 0.0208(11) 0.0320(12) 0.0026(9) 0.0000(9) -0.0010(9)
C14 0.0222(11) 0.0223(11) 0.0302(12) 0.0024(9) 0.0000(9) -0.0014(9)
C15 0.0216(11) 0.0305(12) 0.0325(12) 0.0063(10) 0.0008(9) 0.0018(9)
C16 0.0255(12) 0.0384(14) 0.0287(12) 0.0010(10) 0.0006(10) -0.0008(10)
C17 0.0265(12) 0.0335(13) 0.0318(12) -0.0018(10) 0.0013(10) -0.0012(10)
C18 0.0241(11) 0.0252(12) 0.0322(12) 0.0004(9) 0.0027(9) 0.0000(9)
C19 0.0217(11) 0.0229(11) 0.0282(11) 0.0017(9) -0.0020(9) -0.0029(9)
C20 0.0313(13) 0.0301(13) 0.0454(15) -0.0071(11) 0.0022(11) 0.0035(10)
C21 0.0437(17) 0.0515(19) 0.068(2) -0.0077(16) 0.0207(15) 0.0042(14)
C22 0.0399(16) 0.0452(17) 0.0619(19) -0.0147(14) -0.0062(14) 0.0180(13)
C23 0.0437(16) 0.0318(14) 0.0592(18) -0.0128(13) -0.0032(13) 0.0066(12)
C24 0.0306(13) 0.0544(17) 0.0325(13) 0.0007(12) -0.0049(11) 0.0014(12)
C25 0.0409(17) 0.067(2) 0.0385(15) 0.0049(14) -0.0102(13) 0.0094(15)
C26 0.0503(19) 0.063(2) 0.066(2) 0.0095(17) -0.0258(16) -0.0129(16)
C27 0.0418(17) 0.101(3) 0.0323(15) 0.0027(16) -0.0035(13) 0.0134(18)
C31 0.135(8) 0.096(9) 0.058(6) 0.000 0.012(6) 0.000
C32 0.173(10) 0.056(7) 0.077(7) 0.000 -0.015(7) 0.000
C33 0.158(10) 0.068(7) 0.067(6) 0.000 0.019(6) 0.000
C34 0.198(12) 0.041(5) 0.063(6) 0.000 0.039(6) 0.000
C35 0.162(10) 0.051(6) 0.076(6) 0.000 0.032(7) 0.000
C36 0.168(10) 0.29(2) 0.117(11) 0.000 0.046(9) 0.000
C37 0.123(8) 0.067(7) 0.058(7) 0.000 0.005(7) 0.000
C31A 0.221(17) 0.30(3) 0.162(16) 0.000 0.004(13) 0.000
C32A 0.25(2) 0.27(3) 0.167(15) 0.000 0.014(17) 0.000
C33A 0.24(2) 0.15(2) 0.155(16) 0.000 0.010(14) 0.000
C34A 0.224(19) 0.099(13) 0.078(11) 0.000 0.063(10) 0.000
C35A 0.186(14) 0.28(3) 0.116(12) 0.000 0.077(12) 0.000
C36A 0.177(14) 0.031(6) 0.145(14) 0.000 0.047(10) 0.000
C37A 0.225(17) 0.38(4) 0.23(3) 0.000 0.01(2) 0.000

loop_
_atom_type_symbol
_atom_type_description
_atom_type_scat_dispersion_real
_atom_type_scat_dispersion_imag
_atom_type_scat_source
C C 0.0181 0.0091
;
International Tables for Crystallography
(Vol. C, Tables 4.2.6.8 and 6.1.1.4)
;
H H 0.0000 0.0000
;
International Tables for Crystallography
(Vol. C, Table 6.1.1.4)
;
N N 0.0311 0.0180
;
International Tables for Crystallography
(Vol. C, Tables 4.2.6.8 and 6.1.1.4)
;
O O 0.0492 0.0322
;
International Tables for Crystallography
(Vol. C, Tables 4.2.6.8 and 6.1.1.4)
;
S S 0.3331 0.5567
;
International Tables for Crystallography
(Vol. C, Tables 4.2.6.8 and 6.1.1.4)
;

loop_
_geom_angle_atom_site_label_1
_geom_angle_atom_site_label_2
_geom_angle_atom_site_label_3
_geom_angle
_geom_angle_site_symmetry_1
_geom_angle_site_symmetry_3
O1 S1 O2 120.23(17) . .
O1 S1 C3 107.77(11) . .
O2 S1 C3 108.80(11) . .
O1 S1 C3 107.77(11) . 7_575
O2 S1 C3 108.80(11) . 7_575
C3 S1 C3 101.94(15) . 7_575
C6 N1 C2 116.8(2) . .
C19 N7 C6 124.86(19) . .
C19 N7 C8 108.06(18) . .
C6 N7 C8 126.78(19) . .
N1 C2 C3 123.2(2) . .
N1 C2 H2 118.4 . .
C3 C2 H2 118.4 . .
C4 C3 C2 119.3(2) . .
C4 C3 S1 121.21(19) . .
C2 C3 S1 119.42(19) . .
C5 C4 C3 118.4(2) . .
C5 C4 H4 120.8 . .
C3 C4 H4 120.8 . .
C4 C5 C6 118.2(2) . .
C4 C5 H5 120.9 . .
C6 C5 H5 120.9 . .
N1 C6 C5 123.8(2) . .
N1 C6 N7 116.0(2) . .
C5 C6 N7 120.2(2) . .
C9 C8 C13 120.9(2) . .
C9 C8 N7 130.4(2) . .
C13 C8 N7 108.7(2) . .
C10 C9 C8 117.3(2) . .
C10 C9 H9 121.3 . .
C8 C9 H9 121.3 . .
C9 C10 C11 123.6(2) . .
C9 C10 H10 118.2 . .
C11 C10 H10 118.2 . .
C12 C11 C10 117.6(2) . .
C12 C11 C20 122.6(2) . .
C10 C11 C20 119.8(2) . .
C11 C12 C13 120.4(2) . .
C11 C12 H12 119.8 . .
C13 C12 H12 119.8 . .
C12 C13 C8 120.1(2) . .
C12 C13 C14 132.4(2) . .
C8 C13 C14 107.4(2) . .
C15 C14 C19 120.0(2) . .
C15 C14 C13 132.7(2) . .
C19 C14 C13 107.2(2) . .
C16 C15 C14 120.5(2) . .
C16 C15 H15 119.8 . .
C14 C15 H15 119.8 . .
C15 C16 C17 117.7(2) . .
C15 C16 C24 122.3(2) . .
C17 C16 C24 119.8(2) . .
C18 C17 C16 123.5(2) . .
C18 C17 H17 118.3 . .
C16 C17 H17 118.3 . .
C17 C18 C19 117.6(2) . .
C17 C18 H18 121.2 . .
C19 C18 H18 121.2 . .
C18 C19 N7 130.4(2) . .
C18 C19 C14 120.6(2) . .
N7 C19 C14 108.61(19) . .
C11 C20 C22 112.5(2) . .
C11 C20 C23 109.5(2) . .
C22 C20 C23 107.9(2) . .
C11 C20 C21 109.3(2) . .
C22 C20 C21 108.9(2) . .
C23 C20 C21 108.6(2) . .
C20 C21 H21A 109.5 . .
C20 C21 H21B 109.5 . .
H21A C21 H21B 109.5 . .
C20 C21 H21C 109.5 . .
H21A C21 H21C 109.5 . .
H21B C21 H21C 109.5 . .
C20 C22 H22A 109.5 . .
C20 C22 H22B 109.5 . .
H22A C22 H22B 109.5 . .
C20 C22 H22C 109.5 . .
H22A C22 H22C 109.5 . .
H22B C22 H22C 109.5 . .
C20 C23 H23A 109.5 . .
C20 C23 H23B 109.5 . .
H23A C23 H23B 109.5 . .
C20 C23 H23C 109.5 . .
H23A C23 H23C 109.5 . .
H23B C23 H23C 109.5 . .
C25 C24 C27 109.2(2) . .
C25 C24 C16 113.1(2) . .
C27 C24 C16 111.7(2) . .
C25 C24 C26 107.0(3) . .
C27 C24 C26 108.5(3) . .
C16 C24 C26 107.1(2) . .
C24 C25 H25A 109.5 . .
C24 C25 H25B 109.5 . .
H25A C25 H25B 109.5 . .
C24 C25 H25C 109.5 . .
H25A C25 H25C 109.5 . .
H25B C25 H25C 109.5 . .
C24 C26 H26A 109.5 . .
C24 C26 H26B 109.5 . .
H26A C26 H26B 109.5 . .
C24 C26 H26C 109.5 . .
H26A C26 H26C 109.5 . .
H26B C26 H26C 109.5 . .
C24 C27 H27A 109.5 . .
C24 C27 H27B 109.5 . .
H27A C27 H27B 109.5 . .
C24 C27 H27C 109.5 . .
H27A C27 H27C 109.5 . .
H27B C27 H27C 109.5 . .
C32 C31 C36 113.7(16) . .
C32 C31 C37 124.1(13) . .
C36 C31 C37 122.1(14) . .
C31 C32 C33 125.5(16) . .
C31 C32 H32 117.2 . .
C33 C32 H32 117.2 . .
C34 C33 C32 120.3(16) . .
C34 C33 H33 119.8 . .
C32 C33 H33 119.8 . .
C33 C34 C35 118.9(16) . .
C33 C34 H34 120.6 . .
C35 C34 H34 120.6 . .
C33 C34 H37E 124(2) . 7_575
C35 C34 H37E 94(2) . 7_575
H34 C34 H37E 51.6 . 7_575
C33 C34 H37F 124(2) . 7_575
C35 C34 H37F 94(2) . 7_575
H34 C34 H37F 51.6 . 7_575
H37E C34 H37F 93.8 7_575 7_575
C36 C35 C34 118.5(17) . .
C36 C35 H35 120.8 . .
C34 C35 H35 120.8 . .
C35 C36 C31 123(2) . .
C35 C36 H36 118.5 . .
C31 C36 H36 118.5 . .
C31 C37 H37A 109.5 . .
C31 C37 H37B 109.5 . .
H37A C37 H37B 109.5 . .
C31 C37 H37C 109.5 . .
H37A C37 H37C 109.5 . .
H37B C37 H37C 109.5 . .
C31 C37 H35 164.2(16) . 2_565
H37A C37 H35 54.7 . 2_565
H37B C37 H35 78.9 . 2_565
H37C C37 H35 78.9 . 2_565
C32A C31A C36A 119.7(14) . .
C32A C31A C37A 120(3) . .
C36A C31A C37A 121(3) . .
C31A C32A C33A 122.2(15) . .
C31A C32A H32A 118.9 . .
C33A C32A H32A 118.9 . .
C34A C33A C32A 119.5(14) . .
C34A C33A H33A 120.2 . .
C32A C33A H33A 120.2 . .
C33A C34A C35A 118.7(14) . .
C33A C34A H34A 120.6 . .
C35A C34A H34A 120.6 . .
H37B C34A H37C 81.9 7_575 7_575
C36A C35A C34A 122.2(14) . .
C36A C35A H35A 118.9 . .
C34A C35A H35A 118.9 . .
C35A C36A C31A 117.6(13) . .
C35A C36A H36A 121.2 . .
C31A C36A H36A 121.2 . .
C31A C37A H37D 109.5 . .
C31A C37A H37E 109.5 . .
H37D C37A H37E 109.5 . .
C31A C37A H37F 109.5 . .
H37D C37A H37F 109.5 . .
H37E C37A H37F 109.5 . .

loop_
_geom_bond_atom_site_label_1
_geom_bond_atom_site_label_2
_geom_bond_distance
_geom_bond_site_symmetry_2
S1 O1 1.433(3) .
S1 O2 1.438(3) .
S1 C3 1.766(2) .
S1 C3 1.766(2) 7_575
N1 C6 1.336(3) .
N1 C2 1.337(3) .
N7 C19 1.406(3) .
N7 C6 1.407(3) .
N7 C8 1.408(3) .
C2 C3 1.385(4) .
C2 H2 0.9500 .
C3 C4 1.383(3) .
C4 C5 1.380(3) .
C4 H4 0.9500 .
C5 C6 1.396(3) .
C5 H5 0.9500 .
C8 C9 1.391(3) .
C8 C13 1.401(3) .
C9 C10 1.384(3) .
C9 H9 0.9500 .
C10 C11 1.410(3) .
C10 H10 0.9500 .
C11 C12 1.383(3) .
C11 C20 1.528(3) .
C12 C13 1.401(3) .
C12 H12 0.9500 .
C13 C14 1.442(3) .
C14 C15 1.399(3) .
C14 C19 1.407(3) .
C15 C16 1.385(4) .
C15 H15 0.9500 .
C16 C17 1.411(4) .
C16 C24 1.530(3) .
C17 C18 1.382(3) .
C17 H17 0.9500 .
C18 C19 1.393(3) .
C18 H18 0.9500 .
C20 C22 1.532(4) .
C20 C23 1.534(4) .
C20 C21 1.536(4) .
C21 H21A 0.9800 .
C21 H21B 0.9800 .
C21 H21C 0.9800 .
C22 H22A 0.9800 .
C22 H22B 0.9800 .
C22 H22C 0.9800 .
C23 H23A 0.9800 .
C23 H23B 0.9800 .
C23 H23C 0.9800 .
C24 C25 1.510(4) .
C24 C27 1.520(4) .
C24 C26 1.544(4) .
C25 H25A 0.9800 .
C25 H25B 0.9800 .
C25 H25C 0.9800 .
C26 H26A 0.9800 .
C26 H26B 0.9800 .
C26 H26C 0.9800 .
C27 H27A 0.9800 .
C27 H27B 0.9800 .
C27 H27C 0.9800 .
C31 C32 1.366(14) .
C31 C36 1.465(17) .
C31 C37 1.548(9) .
C32 C33 1.424(16) .
C32 H32 0.9500 .
C33 C34 1.354(14) .
C33 H33 0.9500 .
C34 C35 1.465(15) .
C34 H34 0.9500 .
C34 H37E 1.096(19) 7_575
C34 H37F 1.096(19) 7_575
C35 C36 1.403(18) .
C35 H35 0.9500 .
C36 H36 0.9500 .
C37 H37A 0.9800 .
C37 H37B 0.9800 .
C37 H37C 0.9800 .
C31A C32A 1.366(16) .
C31A C36A 1.407(17) .
C31A C37A 1.520(10) .
C32A C33A 1.404(16) .
C32A H32A 0.9500 .
C33A C34A 1.368(16) .
C33A H33A 0.9500 .
C34A C35A 1.406(15) .
C34A H34A 0.9500 .
C35A C36A 1.404(16) .
C35A H35A 0.9500 .
C36A H36A 0.9500 .
C37A H37D 0.9800 .
C37A H37E 0.9800 .
C37A H37F 0.9800 .

loop_
_geom_torsion_atom_site_label_1
_geom_torsion_atom_site_label_2
_geom_torsion_atom_site_label_3
_geom_torsion_atom_site_label_4
_geom_torsion
_geom_torsion_site_symmetry_1
C6 N1 C2 C3 1.1(3) .
N1 C2 C3 C4 -5.3(4) .
N1 C2 C3 S1 170.93(18) .
O1 S1 C3 C4 -155.9(2) .
O2 S1 C3 C4 -24.0(2) .
C3 S1 C3 C4 90.8(2) 7_575
O1 S1 C3 C2 27.9(2) .
O2 S1 C3 C2 159.8(2) .
C3 S1 C3 C2 -85.4(2) 7_575
C2 C3 C4 C5 3.4(3) .
S1 C3 C4 C5 -172.73(18) .
C3 C4 C5 C6 2.1(3) .
C2 N1 C6 C5 5.0(3) .
C2 N1 C6 N7 -174.59(19) .
C4 C5 C6 N1 -6.6(3) .
C4 C5 C6 N7 172.9(2) .
C19 N7 C6 N1 137.3(2) .
C8 N7 C6 N1 -35.6(3) .
C19 N7 C6 C5 -42.3(3) .
C8 N7 C6 C5 144.8(2) .
C19 N7 C8 C9 -177.6(2) .
C6 N7 C8 C9 -3.8(4) .
C19 N7 C8 C13 2.4(2) .
C6 N7 C8 C13 176.3(2) .
C13 C8 C9 C10 0.1(3) .
N7 C8 C9 C10 -179.9(2) .
C8 C9 C10 C11 -0.8(4) .
C9 C10 C11 C12 1.0(4) .
C9 C10 C11 C20 -178.3(2) .
C10 C11 C12 C13 -0.5(3) .
C20 C11 C12 C13 178.8(2) .
C11 C12 C13 C8 -0.1(3) .
C11 C12 C13 C14 -177.3(2) .
C9 C8 C13 C12 0.4(3) .
N7 C8 C13 C12 -179.68(19) .
C9 C8 C13 C14 178.2(2) .
N7 C8 C13 C14 -1.8(3) .
C12 C13 C14 C15 2.4(4) .
C8 C13 C14 C15 -175.1(2) .
C12 C13 C14 C19 178.0(2) .
C8 C13 C14 C19 0.6(3) .
C19 C14 C15 C16 -3.5(3) .
C13 C14 C15 C16 171.6(2) .
C14 C15 C16 C17 1.3(4) .
C14 C15 C16 C24 -172.7(2) .
C15 C16 C17 C18 1.4(4) .
C24 C16 C17 C18 175.5(2) .
C16 C17 C18 C19 -1.7(4) .
C17 C18 C19 N7 -173.2(2) .
C17 C18 C19 C14 -0.7(3) .
C6 N7 C19 C18 -2.9(4) .
C8 N7 C19 C18 171.1(2) .
C6 N7 C19 C14 -176.1(2) .
C8 N7 C19 C14 -2.1(2) .
C15 C14 C19 C18 3.2(3) .
C13 C14 C19 C18 -173.1(2) .
C15 C14 C19 N7 177.2(2) .
C13 C14 C19 N7 0.9(2) .
C12 C11 C20 C22 3.5(3) .
C10 C11 C20 C22 -177.2(2) .
C12 C11 C20 C23 123.5(3) .
C10 C11 C20 C23 -57.2(3) .
C12 C11 C20 C21 -117.6(3) .
C10 C11 C20 C21 61.7(3) .
C15 C16 C24 C25 -13.6(4) .
C17 C16 C24 C25 172.6(2) .
C15 C16 C24 C27 -137.3(3) .
C17 C16 C24 C27 48.9(4) .
C15 C16 C24 C26 104.1(3) .
C17 C16 C24 C26 -69.8(3) .
C36 C31 C32 C33 0.000(2) .
C37 C31 C32 C33 180.000(1) .
C31 C32 C33 C34 0.000(2) .
C32 C33 C34 C35 0.0 .
C33 C34 C35 C36 0.000(2) .
C34 C35 C36 C31 0.000(2) .
C32 C31 C36 C35 0.000(2) .
C37 C31 C36 C35 180.000(1) .
C36A C31A C32A C33A 0.000(3) .
C37A C31A C32A C33A 180.000(1) .
C31A C32A C33A C34A 0.000(4) .
C32A C33A C34A C35A 0.0 .
C33A C34A C35A C36A 0.000(2) .
C34A C35A C36A C31A 0.000(2) .
C32A C31A C36A C35A 0.000(2) .
C37A C31A C36A C35A 180.000(2) .
